data_4501581
loop_
_publ_author_name
'Hulvey, Zeric'
'Furman, Joshua D.'
'Turner, Sara A.'
'Tang, Min'
'Cheetham, Anthony K.'

_publ_section_title
;
 Dimensionality Trends in Metal&#x2212;Organic Frameworks Containing
 Perfluorinated or Nonfluorinated Benzenedicarboxylates
;
_journal_issue 5
_journal_name_full 'Crystal Growth &amp; Design'
_journal_page_first 2041
_journal_paper_doi 10.1021/cg100121n
_journal_volume 10
_journal_year 2010
_chemical_formula_sum 'C21 H14 Cu F4 N2 O4'
_chemical_formula_weight 497.88
_chemical_name_systematic
; 
 ? 
;
_space_group_IT_number 14
_symmetry_cell_setting monoclinic
_symmetry_space_group_name_Hall '-P 2ybc'
_symmetry_space_group_name_H-M 'P 1 21/c 1'
_atom_sites_solution_hydrogens geom
_atom_sites_solution_primary direct
_atom_sites_solution_secondary difmap
_audit_creation_method SHELXL-97
_cell_angle_alpha 90.00
_cell_angle_beta 107.067(2)
_cell_angle_gamma 90.00
_cell_formula_units_Z 4
_cell_length_a 9.4448(9)
_cell_length_b 15.7681(16)
_cell_length_c 13.5606(13)
_cell_measurement_temperature 293(2)
_cell_volume 1930.6(3)
_computing_cell_refinement 'Bruker XSCANS'
_computing_data_collection 'Bruker XSCANS'
_computing_data_reduction 'Bruker SHELXTL'
_computing_molecular_graphics 'Bruker SHELXTL'
_computing_publication_material 'Bruker SHELXTL'
_computing_structure_refinement 'SHELXL-97 (Sheldrick, 1997)'
_computing_structure_solution 'SHELXS-97 (Sheldrick, 1990)'
_diffrn_ambient_temperature 293(2)
_diffrn_measured_fraction_theta_full 0.988
_diffrn_measured_fraction_theta_max 0.988
_diffrn_measurement_device_type 'Bruker P4'
_diffrn_measurement_method '\w scans'
_diffrn_radiation_monochromator graphite
_diffrn_radiation_source 'fine-focus sealed tube'
_diffrn_radiation_type MoK\a
_diffrn_radiation_wavelength 0.71073
_diffrn_reflns_av_R_equivalents 0.0613
_diffrn_reflns_av_sigmaI/netI 0.0612
_diffrn_reflns_limit_h_max 11
_diffrn_reflns_limit_h_min -11
_diffrn_reflns_limit_k_max 19
_diffrn_reflns_limit_k_min -19
_diffrn_reflns_limit_l_max 16
_diffrn_reflns_limit_l_min -15
_diffrn_reflns_number 15813
_diffrn_reflns_theta_full 26.37
_diffrn_reflns_theta_max 26.37
_diffrn_reflns_theta_min 2.03
_exptl_absorpt_coefficient_mu 1.203
_exptl_absorpt_correction_T_max 0.786
_exptl_absorpt_correction_T_min 0.481
_exptl_absorpt_correction_type multi-scan
_exptl_crystal_colour blue-green
_exptl_crystal_density_diffrn 1.713
_exptl_crystal_density_method 'not measured'
_exptl_crystal_description block
_exptl_crystal_F_000 1004
_exptl_crystal_size_max 0.4
_exptl_crystal_size_mid 0.25
_exptl_crystal_size_min 0.2
_refine_diff_density_max 0.430
_refine_diff_density_min -0.330
_refine_diff_density_rms 0.081
_refine_ls_extinction_method none
_refine_ls_goodness_of_fit_ref 1.029
_refine_ls_hydrogen_treatment constr
_refine_ls_matrix_type full
_refine_ls_number_parameters 311
_refine_ls_number_reflns 3902
_refine_ls_number_restraints 0
_refine_ls_restrained_S_all 1.029
_refine_ls_R_factor_all 0.0896
_refine_ls_R_factor_gt 0.0541
_refine_ls_shift/su_max 0.001
_refine_ls_shift/su_mean 0.000
_refine_ls_structure_factor_coef Fsqd
_refine_ls_weighting_details 'calc w=1/[\s^2^(Fo^2^)+(0.0586P)^2^+1.1714P] where P=(Fo^2^+2Fc^2^)/3'
_refine_ls_weighting_scheme calc
_refine_ls_wR_factor_gt 0.1110
_refine_ls_wR_factor_ref 0.1241
_reflns_number_gt 2735
_reflns_number_total 3902
_reflns_threshold_expression >2sigma(I)
_cod_data_source_file cg100121n_si_002.cif
_cod_data_source_block compound_14
_cod_depositor_comments
;
The following automatic conversions were performed:

'_symmetry_cell_setting' value 'Monoclinic' changed to 'monoclinic'
according to /home/saulius/struct/CIF-dictionaries/cif_core.dic
dictionary named 'cif_core.dic' version 2.4.2 from 2011-04-26.

Automatic conversion script
Id: cif_fix_values 1715 2011-07-08 13:25:40Z adriana 
;
_cod_original_sg_symbol_H-M P2(1)/c
_cod_database_code 4501581

loop_
_symmetry_equiv_pos_as_xyz
'x, y, z'
'-x, y+1/2, -z+1/2'
'-x, -y, -z'
'x, -y-1/2, z-1/2'

loop_
_atom_site_label
_atom_site_type_symbol
_atom_site_fract_x
_atom_site_fract_y
_atom_site_fract_z
_atom_site_U_iso_or_equiv
_atom_site_adp_type
_atom_site_occupancy
_atom_site_symmetry_multiplicity
_atom_site_calc_flag
_atom_site_refinement_flags
_atom_site_disorder_assembly
_atom_site_disorder_group
Cu1 Cu 0.62562(5) 0.87650(3) 0.52077(3) 0.03021(17) Uani 1 1 d . . .
C1 C 0.3219(4) 0.9125(2) 0.3916(3) 0.0255(8) Uani 1 1 d . . .
C2 C 0.1883(4) 0.8722(2) 0.3149(3) 0.0246(8) Uani 1 1 d . . .
C3 C 0.0887(4) 0.8242(2) 0.3470(3) 0.0293(8) Uani 1 1 d . . .
C4 C -0.0256(4) 0.7820(2) 0.2793(3) 0.0303(9) Uani 1 1 d . . .
C5 C -0.0509(4) 0.7879(2) 0.1732(3) 0.0260(8) Uani 1 1 d . . .
C6 C 0.0449(4) 0.8389(2) 0.1400(3) 0.0289(8) Uani 1 1 d . . .
C7 C 0.1620(4) 0.8792(2) 0.2100(3) 0.0283(8) Uani 1 1 d . . .
C8 C -0.1807(4) 0.7425(2) 0.0988(3) 0.0306(9) Uani 1 1 d . . .
C9 C 0.6250(4) 0.8876(2) 0.7365(3) 0.0365(10) Uani 1 1 d . . .
H9 H 0.7184 0.9105 0.7445 0.034(11) Uiso 1 1 calc R . .
C10 C 0.4184(4) 0.8217(2) 0.6367(3) 0.0389(10) Uani 1 1 d . . .
H10 H 0.3650 0.7974 0.5744 0.044(12) Uiso 1 1 calc R . .
C11 C 0.5724(4) 0.8866(3) 0.8198(3) 0.0406(10) Uani 1 1 d . . .
H11 H 0.6300 0.9082 0.8826 0.036(11) Uiso 1 1 calc R . .
C12 C 0.3600(5) 0.8194(3) 0.7171(3) 0.0437(11) Uani 1 1 d . . .
H12 H 0.2681 0.7942 0.7082 0.034(11) Uiso 1 1 calc R . .
C13 C 0.4345(5) 0.8537(2) 0.8117(3) 0.0378(10) Uani 1 1 d . B .
C14 C 0.3718(5) 0.8541(3) 0.9022(4) 0.0493(12) Uani 1 1 d . . .
H14A H 0.2879 0.8157 0.8864 0.14(2) Uiso 1 1 calc R A 1
H14B H 0.4464 0.8310 0.9614 0.14(2) Uiso 1 1 calc R A 1
C15A C 0.3224(9) 0.9369(5) 0.9332(5) 0.053(3) Uani 0.673(12) 1 d P B 1
H15A H 0.4062 0.9754 0.9478 0.055(15) Uiso 0.673(12) 1 calc PR B 1
H15B H 0.2990 0.9282 0.9975 0.055(15) Uiso 0.673(12) 1 calc PR B 1
C15B C 0.2197(16) 0.8907(10) 0.8743(12) 0.050(5) Uani 0.327(12) 1 d P B 2
H15C H 0.1636 0.8632 0.8109 0.018(19) Uiso 0.327(12) 1 calc PR B 2
H15D H 0.1760 0.8729 0.9273 0.018(19) Uiso 0.33 1 calc PR B 2
C16 C 0.1918(6) 0.9815(4) 0.8595(4) 0.0664(15) Uani 1 1 d . . .
H16A H 0.1573 1.0256 0.8968 0.15(2) Uiso 1 1 calc R B 1
H16B H 0.1118 0.9410 0.8351 0.15(2) Uiso 1 1 calc R B 1
C17 C 0.2258(5) 1.0211(3) 0.7669(4) 0.0468(11) Uani 1 1 d . B .
C18 C 0.3328(5) 1.0830(3) 0.7789(4) 0.0479(11) Uani 1 1 d . . .
H18 H 0.3820 1.1028 0.8446 0.064(15) Uiso 1 1 calc R B .
C19 C 0.1526(5) 0.9981(3) 0.6672(4) 0.0501(12) Uani 1 1 d . . .
H19 H 0.0761 0.9587 0.6546 0.048(13) Uiso 1 1 calc R B .
C20 C 0.3674(5) 1.1156(3) 0.6958(3) 0.0416(10) Uani 1 1 d . B .
H20 H 0.4399 1.1573 0.7066 0.067(15) Uiso 1 1 calc R . .
C21 C 0.1916(4) 1.0331(3) 0.5858(3) 0.0441(11) Uani 1 1 d . B .
H21 H 0.1399 1.0165 0.5191 0.055(14) Uiso 1 1 calc R . .
N1 N 0.5491(3) 0.85738(19) 0.6431(2) 0.0331(8) Uani 1 1 d . . .
N2 N 0.3007(3) 1.0898(2) 0.5986(3) 0.0355(8) Uani 1 1 d . . .
O1 O 0.4257(3) 0.86075(16) 0.4250(2) 0.0379(7) Uani 1 1 d . . .
O2 O 0.3161(3) 0.98589(18) 0.4137(2) 0.0554(9) Uani 1 1 d . . .
O3 O -0.1751(3) 0.66227(16) 0.1039(2) 0.0349(6) Uani 1 1 d . . .
O4 O -0.2802(3) 0.78499(18) 0.0429(2) 0.0493(8) Uani 1 1 d . . .
F1 F 0.1057(2) 0.81706(16) 0.44905(16) 0.0477(6) Uani 1 1 d . . .
F2 F -0.1167(3) 0.73483(16) 0.31661(18) 0.0516(7) Uani 1 1 d . . .
F3 F 0.0269(3) 0.84860(17) 0.03920(17) 0.0529(7) Uani 1 1 d . . .
F4 F 0.2561(3) 0.92486(17) 0.17302(18) 0.0545(7) Uani 1 1 d . . .

loop_
_atom_site_aniso_label
_atom_site_aniso_U_11
_atom_site_aniso_U_22
_atom_site_aniso_U_33
_atom_site_aniso_U_23
_atom_site_aniso_U_13
_atom_site_aniso_U_12
Cu1 0.0236(2) 0.0296(3) 0.0302(3) 0.0011(2) -0.00331(18) 0.00295(19)
C1 0.0253(19) 0.029(2) 0.021(2) -0.0018(16) 0.0050(15) -0.0071(16)
C2 0.0224(18) 0.0184(17) 0.028(2) -0.0032(15) -0.0001(15) 0.0018(14)
C3 0.0274(19) 0.034(2) 0.023(2) 0.0011(16) 0.0014(15) -0.0019(16)
C4 0.0254(19) 0.032(2) 0.031(2) 0.0007(17) 0.0042(16) -0.0052(16)
C5 0.0224(18) 0.0233(18) 0.027(2) -0.0049(15) -0.0019(15) 0.0002(15)
C6 0.029(2) 0.035(2) 0.021(2) -0.0048(16) 0.0037(16) -0.0010(16)
C7 0.0273(19) 0.0285(19) 0.029(2) -0.0004(17) 0.0074(16) -0.0074(16)
C8 0.024(2) 0.038(2) 0.029(2) -0.0077(18) 0.0056(17) -0.0049(17)
C9 0.026(2) 0.040(2) 0.037(2) -0.0073(19) -0.0007(18) 0.0002(18)
C10 0.038(2) 0.034(2) 0.037(3) -0.0023(19) 0.000(2) -0.0054(18)
C11 0.036(2) 0.047(3) 0.032(2) -0.006(2) -0.0009(19) 0.001(2)
C12 0.036(2) 0.040(2) 0.051(3) 0.001(2) 0.007(2) -0.0065(19)
C13 0.043(2) 0.027(2) 0.041(3) 0.0043(18) 0.008(2) 0.0096(17)
C14 0.052(3) 0.050(3) 0.050(3) 0.010(2) 0.020(2) 0.005(2)
C15A 0.082(6) 0.056(5) 0.030(4) 0.000(3) 0.029(4) 0.000(4)
C15B 0.043(9) 0.077(12) 0.038(9) 0.009(8) 0.026(7) -0.006(8)
C16 0.070(4) 0.074(4) 0.069(4) 0.027(3) 0.043(3) 0.025(3)
C17 0.045(3) 0.044(3) 0.055(3) 0.015(2) 0.022(2) 0.020(2)
C18 0.056(3) 0.047(3) 0.041(3) -0.002(2) 0.015(2) 0.011(2)
C19 0.035(2) 0.047(3) 0.066(3) 0.011(2) 0.011(2) 0.000(2)
C20 0.047(3) 0.038(2) 0.038(3) -0.004(2) 0.008(2) 0.001(2)
C21 0.035(2) 0.048(3) 0.042(3) 0.007(2) -0.002(2) -0.002(2)
N1 0.0275(17) 0.0306(17) 0.0340(19) -0.0051(14) -0.0022(14) 0.0037(13)
N2 0.0304(17) 0.0319(17) 0.040(2) 0.0030(15) 0.0033(15) 0.0050(14)
O1 0.0250(14) 0.0394(16) 0.0378(16) -0.0040(12) -0.0090(12) 0.0002(12)
O2 0.0554(19) 0.0326(17) 0.060(2) -0.0148(15) -0.0113(16) -0.0032(14)
O3 0.0259(13) 0.0306(15) 0.0414(16) -0.0086(12) -0.0004(12) -0.0043(11)
O4 0.0348(16) 0.0438(17) 0.0510(19) 0.0011(14) -0.0158(14) -0.0006(13)
F1 0.0454(14) 0.0694(17) 0.0240(13) 0.0025(11) 0.0038(10) -0.0184(12)
F2 0.0443(14) 0.0672(17) 0.0396(14) 0.0048(12) 0.0066(12) -0.0310(12)
F3 0.0573(16) 0.0746(18) 0.0238(13) -0.0076(12) 0.0073(11) -0.0222(13)
F4 0.0546(16) 0.0729(18) 0.0371(15) -0.0048(13) 0.0152(12) -0.0341(14)

loop_
_atom_type_symbol
_atom_type_description
_atom_type_scat_dispersion_real
_atom_type_scat_dispersion_imag
_atom_type_scat_source
C C 0.0033 0.0016 'International Tables Vol C Tables 4.2.6.8 and 6.1.1.4'
H H 0.0000 0.0000 'International Tables Vol C Tables 4.2.6.8 and 6.1.1.4'
N N 0.0061 0.0033 'International Tables Vol C Tables 4.2.6.8 and 6.1.1.4'
O O 0.0106 0.0060 'International Tables Vol C Tables 4.2.6.8 and 6.1.1.4'
F F 0.0171 0.0103 'International Tables Vol C Tables 4.2.6.8 and 6.1.1.4'
Cu Cu 0.3201 1.2651 'International Tables Vol C Tables 4.2.6.8 and 6.1.1.4'

loop_
_geom_angle_atom_site_label_1
_geom_angle_atom_site_label_2
_geom_angle_atom_site_label_3
_geom_angle
_geom_angle_site_symmetry_1
_geom_angle_site_symmetry_3
O1 Cu1 O3 154.40(11) . 4_676
O1 Cu1 N2 89.66(12) . 3_676
O3 Cu1 N2 92.52(12) 4_676 3_676
O1 Cu1 N1 91.01(12) . .
O3 Cu1 N1 89.77(12) 4_676 .
N2 Cu1 N1 173.27(12) 3_676 .
O1 Cu1 O2 116.05(11) . 3_676
O3 Cu1 O2 89.53(11) 4_676 3_676
N2 Cu1 O2 87.84(13) 3_676 3_676
N1 Cu1 O2 85.85(12) . 3_676
O2 C1 O1 128.7(3) . .
O2 C1 C2 119.0(3) . .
O1 C1 C2 112.3(3) . .
C3 C2 C7 116.1(3) . .
C3 C2 C1 121.5(3) . .
C7 C2 C1 122.4(3) . .
F1 C3 C4 118.7(3) . .
F1 C3 C2 118.9(3) . .
C4 C3 C2 122.4(3) . .
F2 C4 C3 118.9(3) . .
F2 C4 C5 119.5(3) . .
C3 C4 C5 121.5(3) . .
C6 C5 C4 116.5(3) . .
C6 C5 C8 122.4(3) . .
C4 C5 C8 121.0(3) . .
F3 C6 C5 120.1(3) . .
F3 C6 C7 119.1(3) . .
C5 C6 C7 120.8(3) . .
F4 C7 C2 119.3(3) . .
F4 C7 C6 118.1(3) . .
C2 C7 C6 122.6(3) . .
O4 C8 O3 126.5(3) . .
O4 C8 C5 118.5(3) . .
O3 C8 C5 115.0(3) . .
N1 C9 C11 123.6(4) . .
N1 C10 C12 123.0(4) . .
C9 C11 C13 120.4(4) . .
C10 C12 C13 121.2(4) . .
C11 C13 C12 115.8(4) . .
C11 C13 C14 121.4(4) . .
C12 C13 C14 122.8(4) . .
C15A C14 C15B 51.2(7) . .
C15A C14 C13 117.5(4) . .
C15B C14 C13 111.9(6) . .
C14 C15A C16 118.9(6) . .
C16 C15B C14 122.5(11) . .
C15B C16 C15A 51.2(7) . .
C15B C16 C17 116.3(7) . .
C15A C16 C17 114.0(5) . .
C19 C17 C18 116.2(4) . .
C19 C17 C16 122.5(5) . .
C18 C17 C16 121.3(5) . .
C20 C18 C17 120.9(4) . .
C17 C19 C21 120.5(4) . .
N2 C20 C18 122.6(4) . .
N2 C21 C19 122.8(4) . .
C10 N1 C9 115.9(4) . .
C10 N1 Cu1 123.8(3) . .
C9 N1 Cu1 120.0(3) . .
C21 N2 C20 116.8(4) . .
C21 N2 Cu1 120.5(3) . 3_676
C20 N2 Cu1 122.4(3) . 3_676
C1 O1 Cu1 130.8(2) . .
C1 O2 Cu1 164.2(3) . 3_676
C8 O3 Cu1 105.0(2) . 4_475

loop_
_geom_bond_atom_site_label_1
_geom_bond_atom_site_label_2
_geom_bond_distance
_geom_bond_site_symmetry_2
Cu1 O1 1.968(2) .
Cu1 O3 1.985(2) 4_676
Cu1 N2 2.012(3) 3_676
Cu1 N1 2.017(3) .
Cu1 O2 2.348(3) 3_676
C1 O2 1.200(4) .
C1 O1 1.253(4) .
C1 C2 1.519(5) .
C2 C3 1.373(5) .
C2 C7 1.375(5) .
C3 F1 1.351(4) .
C3 C4 1.367(5) .
C4 F2 1.343(4) .
C4 C5 1.392(5) .
C5 C6 1.380(5) .
C5 C8 1.519(5) .
C6 F3 1.336(4) .
C6 C7 1.384(5) .
C7 F4 1.350(4) .
C8 O4 1.220(4) .
C8 O3 1.267(4) .
C9 N1 1.346(5) .
C9 C11 1.362(6) .
C10 N1 1.336(5) .
C10 C12 1.359(6) .
C11 C13 1.375(6) .
C12 C13 1.380(6) .
C13 C14 1.512(6) .
C14 C15A 1.488(8) .
C14 C15B 1.490(14) .
C15A C16 1.514(9) .
C15B C16 1.459(15) .
C16 C17 1.519(6) .
C17 C19 1.374(6) .
C17 C18 1.380(6) .
C18 C20 1.362(6) .
C19 C21 1.378(6) .
C20 N2 1.346(5) .
C21 N2 1.337(5) .
N2 Cu1 2.012(3) 3_676
O2 Cu1 2.348(3) 3_676
O3 Cu1 1.985(2) 4_475
